data_7043614
loop_
_publ_author_name
'Gu, Jinzhong'
'Liang, Xiaoxiao'
'Cai, Yan'
'Wu, Jiang'
'Shi, Zi-Fa'
'Kirillov, Alexander M.'

_publ_section_title
;
 Hydrothermal assembly, structures, topologies, luminescence, and
 magnetism of a novel series of coordination polymers driven by a
 trifunctional nicotinic acid building block
;
_journal_name_full 'Dalton Trans.'
_journal_paper_doi 10.1039/C7DT01742A
_journal_year 2017
_chemical_formula_sum 'C18 H13 N2 Ni O6'
_chemical_formula_weight 412.01
_space_group_crystal_system triclinic
_space_group_IT_number 2
_space_group_name_Hall '-P 1'
_space_group_name_H-M_alt 'P -1'
_symmetry_space_group_name_Hall '-P 1'
_symmetry_space_group_name_H-M 'P -1'
_atom_sites_solution_hydrogens mixed
_audit_creation_method SHELXL-2014/7
_audit_update_record
;
2017-06-29 deposited with the CCDC.
2017-07-14 downloaded from the CCDC.
;
_cell_angle_alpha 76.902(6)
_cell_angle_beta 85.674(5)
_cell_angle_gamma 75.701(6)
_cell_formula_units_Z 2
_cell_length_a 7.6886(5)
_cell_length_b 10.5629(8)
_cell_length_c 11.5519(7)
_cell_measurement_reflns_used 5895
_cell_measurement_temperature 293(2)
_cell_measurement_theta_max 25.050
_cell_measurement_theta_min 3.622
_cell_volume 885.27(11)
_computing_cell_refinement 'Bruker SAINT'
_computing_data_collection 'Bruker APEX2'
_computing_data_reduction 'Bruker SAINT'
_computing_molecular_graphics 'Bruker SHELXTL'
_computing_publication_material 'Bruker SHELXTL'
_computing_structure_refinement 'SHELXL-2014/7 (Sheldrick, 2014)'
_computing_structure_solution 'SHELXL-2014/7 (Sheldrick, 2014)'
_diffrn_ambient_temperature 293(2)
_diffrn_measured_fraction_theta_full 0.997
_diffrn_measured_fraction_theta_max 0.997
_diffrn_measurement_device_type 'Bruker APE-II CCD'
_diffrn_measurement_method '\f and \w scans'
_diffrn_radiation_type MoK\a
_diffrn_radiation_wavelength 0.71073
_diffrn_reflns_av_R_equivalents 0.0305
_diffrn_reflns_av_unetI/netI 0.0571
_diffrn_reflns_Laue_measured_fraction_full 0.997
_diffrn_reflns_Laue_measured_fraction_max 0.997
_diffrn_reflns_limit_h_max 9
_diffrn_reflns_limit_h_min -9
_diffrn_reflns_limit_k_max 12
_diffrn_reflns_limit_k_min -12
_diffrn_reflns_limit_l_max 13
_diffrn_reflns_limit_l_min -13
_diffrn_reflns_number 5895
_diffrn_reflns_point_group_measured_fraction_full 0.997
_diffrn_reflns_point_group_measured_fraction_max 0.997
_diffrn_reflns_theta_full 25.050
_diffrn_reflns_theta_max 25.050
_diffrn_reflns_theta_min 3.622
_diffrn_source 'fine-focus sealed tube'
_exptl_absorpt_coefficient_mu 1.134
_exptl_absorpt_correction_type multi-scan
_exptl_crystal_colour green
_exptl_crystal_density_diffrn 1.546
_exptl_crystal_description block
_exptl_crystal_F_000 422
_exptl_crystal_size_max 0.280
_exptl_crystal_size_mid 0.260
_exptl_crystal_size_min 0.240
_exptl_transmission_factor_max 0.762
_exptl_transmission_factor_min 0.735
_refine_diff_density_max 0.308
_refine_diff_density_min -0.341
_refine_diff_density_rms 0.065
_refine_ls_extinction_method none
_refine_ls_goodness_of_fit_ref 1.006
_refine_ls_hydrogen_treatment mixed
_refine_ls_matrix_type full
_refine_ls_number_parameters 252
_refine_ls_number_reflns 3137
_refine_ls_number_restraints 0
_refine_ls_restrained_S_all 1.006
_refine_ls_R_factor_all 0.0496
_refine_ls_R_factor_gt 0.0375
_refine_ls_shift/su_max 0.001
_refine_ls_shift/su_mean 0.000
_refine_ls_structure_factor_coef Fsqd
_refine_ls_weighting_details 'w=1/[\s^2^(Fo^2^)+(0.0323P)^2^+0.1978P] where P=(Fo^2^+2Fc^2^)/3'
_refine_ls_weighting_scheme calc
_refine_ls_wR_factor_gt 0.0770
_refine_ls_wR_factor_ref 0.0834
_reflns_Friedel_coverage 0.000
_reflns_number_gt 2618
_reflns_number_total 3137
_reflns_threshold_expression 'I > 2\s(I)'
_cod_data_source_file c7dt01742a2.cif
_cod_data_source_block 290-13Ni
_cod_original_cell_volume 885.28(10)
_cod_database_code 7043614
_shelx_shelxl_version_number 2014/7
_shelx_space_group_comment
;
The symmetry employed for this shelxl refinement is uniquely defined
by the following loop, which should always be used as a source of
symmetry information in preference to the above space-group names.
They are only intended as comments.
;
_shelx_estimated_absorpt_t_min 0.742
_shelx_estimated_absorpt_t_max 0.773

loop_
_space_group_symop_operation_xyz
'x, y, z'
'-x, -y, -z'

loop_
_atom_site_label
_atom_site_type_symbol
_atom_site_fract_x
_atom_site_fract_y
_atom_site_fract_z
_atom_site_U_iso_or_equiv
_atom_site_adp_type
_atom_site_occupancy
_atom_site_site_symmetry_order
_atom_site_calc_flag
_atom_site_refinement_flags_posn
_atom_site_refinement_flags_adp
Ni1 Ni 0.67727(4) 0.54400(4) 0.80909(3) 0.01949(13) Uani 1 1 d . .
N2 N 0.7875(3) 0.3406(2) 0.8815(2) 0.0230(5) Uani 1 1 d . .
O3 O 0.9952(2) 0.6944(2) 0.39648(16) 0.0316(5) Uani 1 1 d . .
N1 N 0.9010(3) 0.5772(2) 0.71039(19) 0.0208(5) Uani 1 1 d . .
C15 C 0.9892(4) 0.1746(3) 1.0169(3) 0.0347(8) Uani 1 1 d . .
H15 H 1.0705 0.1563 1.0776 0.042 Uiso 1 1 calc R U
C3 C 1.0675(3) 0.5459(3) 0.7521(2) 0.0213(6) Uani 1 1 d . .
H3 H 1.0837 0.5138 0.8334 0.026 Uiso 1 1 calc R U
C4 C 0.8785(3) 0.6300(3) 0.5936(2) 0.0234(6) Uani 1 1 d . .
H4 H 0.7632 0.6553 0.5637 0.028 Uiso 1 1 calc R U
C7 C 0.8574(4) 0.8075(3) 0.3585(2) 0.0260(7) Uani 1 1 d . .
C18 C 0.7493(4) 0.2402(3) 0.8436(3) 0.0374(8) Uani 1 1 d . .
H18 H 0.6662 0.2612 0.7837 0.045 Uiso 1 1 calc R U
C5 C 1.0206(3) 0.6479(3) 0.5169(2) 0.0215(6) Uani 1 1 d . .
C16 C 0.9530(3) 0.0706(3) 0.9763(2) 0.0240(7) Uani 1 1 d . .
C14 C 0.9064(4) 0.3044(3) 0.9685(3) 0.0314(7) Uani 1 1 d . .
H14 H 0.9348 0.3716 0.9980 0.038 Uiso 1 1 calc R U
C9 C 0.6407(4) 0.9251(3) 0.2110(3) 0.0337(8) Uani 1 1 d . .
H9 H 0.5814 0.9283 0.1427 0.040 Uiso 1 1 calc R U
C10 C 0.6015(4) 1.0337(3) 0.2641(3) 0.0291(7) Uani 1 1 d . .
C8 C 0.7686(4) 0.8111(3) 0.2596(3) 0.0345(8) Uani 1 1 d . .
H8 H 0.7937 0.7372 0.2247 0.041 Uiso 1 1 calc R U
C12 C 0.6902(4) 1.0276(3) 0.3646(3) 0.0447(9) Uani 1 1 d . .
H12 H 0.6628 1.1005 0.4008 0.054 Uiso 1 1 calc R U
C17 C 0.8258(4) 0.1083(3) 0.8882(3) 0.0406(9) Uani 1 1 d . .
H17 H 0.7921 0.0428 0.8590 0.049 Uiso 1 1 calc R U
C13 C 0.8199(4) 0.9148(3) 0.4131(3) 0.0444(9) Uani 1 1 d . .
H13 H 0.8803 0.9116 0.4809 0.053 Uiso 1 1 calc R U
O4 O 0.3858(3) 1.1576(2) 0.1202(2) 0.0555(7) Uani 1 1 d . .
C11 C 0.4674(4) 1.1598(3) 0.2092(3) 0.0326(8) Uani 1 1 d . .
C2 C 1.2165(3) 0.5592(3) 0.6796(2) 0.0202(6) Uani 1 1 d . .
C6 C 1.1936(3) 0.6090(3) 0.5588(2) 0.0236(7) Uani 1 1 d . .
H6 H 1.2915 0.6160 0.5074 0.028 Uiso 1 1 calc R U
C1 C 1.3985(3) 0.5260(3) 0.7329(3) 0.0225(6) Uani 1 1 d . .
O2 O 1.5361(2) 0.5145(2) 0.66706(16) 0.0258(5) Uani 1 1 d . .
O1 O 1.4088(2) 0.5165(2) 0.84338(16) 0.0290(5) Uani 1 1 d . .
O5 O 0.4498(3) 1.2588(2) 0.25568(18) 0.0317(5) Uani 1 1 d . .
O6 O 0.7491(3) 0.5935(2) 0.9563(2) 0.0255(5) Uani 1 1 d . .
H2W H 0.697(5) 0.682(4) 0.941(3) 0.059(12) Uiso 1 1 d . .
H1W H 0.699(4) 0.561(3) 1.014(3) 0.041(11) Uiso 1 1 d . .

loop_
_atom_site_aniso_label
_atom_site_aniso_U_11
_atom_site_aniso_U_22
_atom_site_aniso_U_33
_atom_site_aniso_U_23
_atom_site_aniso_U_13
_atom_site_aniso_U_12
Ni1 0.01399(19) 0.0197(2) 0.0220(2) -0.00015(16) -0.00376(14) -0.00185(14)
N2 0.0192(12) 0.0219(14) 0.0251(13) 0.0008(11) -0.0062(10) -0.0032(10)
O3 0.0296(11) 0.0331(13) 0.0194(11) 0.0026(10) -0.0039(9) 0.0094(9)
N1 0.0161(11) 0.0204(13) 0.0236(13) -0.0011(11) -0.0034(9) -0.0024(10)
C15 0.0390(18) 0.0257(18) 0.0381(19) -0.0049(15) -0.0239(15) -0.0004(14)
C3 0.0197(14) 0.0212(16) 0.0206(15) -0.0010(13) -0.0065(11) -0.0019(12)
C4 0.0170(13) 0.0230(17) 0.0267(16) -0.0013(13) -0.0064(12) -0.0002(12)
C7 0.0221(14) 0.0222(17) 0.0257(16) 0.0036(13) -0.0053(12) 0.0028(12)
C18 0.0348(18) 0.0267(19) 0.049(2) -0.0037(16) -0.0252(15) -0.0005(14)
C5 0.0218(14) 0.0217(16) 0.0182(15) -0.0046(13) -0.0029(11) 0.0012(12)
C16 0.0202(14) 0.0208(17) 0.0276(16) 0.0006(14) -0.0051(12) -0.0024(12)
C14 0.0385(18) 0.0188(17) 0.0389(18) -0.0063(15) -0.0162(15) -0.0056(14)
C9 0.0330(17) 0.0253(18) 0.0393(19) -0.0047(15) -0.0178(14) 0.0029(14)
C10 0.0264(15) 0.0219(17) 0.0347(18) -0.0007(14) -0.0101(13) 0.0001(13)
C8 0.0404(18) 0.0241(18) 0.0339(18) -0.0041(15) -0.0091(15) 0.0024(14)
C12 0.055(2) 0.029(2) 0.046(2) -0.0134(17) -0.0183(17) 0.0081(17)
C17 0.0439(19) 0.0211(18) 0.059(2) -0.0059(17) -0.0283(17) -0.0056(15)
C13 0.054(2) 0.032(2) 0.042(2) -0.0083(17) -0.0261(17) 0.0082(17)
O4 0.0640(16) 0.0251(14) 0.0745(18) -0.0079(13) -0.0500(14) 0.0065(12)
C11 0.0249(16) 0.0236(18) 0.043(2) 0.0031(16) -0.0086(14) -0.0015(13)
C2 0.0158(13) 0.0195(16) 0.0247(15) -0.0038(13) -0.0039(11) -0.0026(11)
C6 0.0176(14) 0.0238(16) 0.0260(16) -0.0018(13) 0.0009(12) -0.0022(12)
C1 0.0182(14) 0.0189(16) 0.0288(17) -0.0015(13) -0.0058(12) -0.0030(12)
O2 0.0138(9) 0.0329(13) 0.0289(11) -0.0049(10) 0.0008(8) -0.0044(8)
O1 0.0187(10) 0.0463(14) 0.0204(11) -0.0009(10) -0.0048(8) -0.0095(9)
O5 0.0332(12) 0.0208(12) 0.0348(12) -0.0028(10) -0.0094(9) 0.0048(9)
O6 0.0264(11) 0.0223(13) 0.0243(12) 0.0003(10) -0.0041(9) -0.0033(10)

loop_
_atom_type_symbol
_atom_type_description
_atom_type_scat_dispersion_real
_atom_type_scat_dispersion_imag
_atom_type_scat_source
C C 0.0033 0.0016 'International Tables Vol C Tables 4.2.6.8 and 6.1.1.4'
H H 0.0000 0.0000 'International Tables Vol C Tables 4.2.6.8 and 6.1.1.4'
N N 0.0061 0.0033 'International Tables Vol C Tables 4.2.6.8 and 6.1.1.4'
O O 0.0106 0.0060 'International Tables Vol C Tables 4.2.6.8 and 6.1.1.4'
Ni Ni 0.3393 1.1124 'International Tables Vol C Tables 4.2.6.8 and 6.1.1.4'

loop_
_geom_angle_atom_site_label_1
_geom_angle_atom_site_label_2
_geom_angle_atom_site_label_3
_geom_angle
_geom_angle_site_symmetry_1
_geom_angle_site_symmetry_3
O6 Ni1 N1 94.96(9) . .
O6 Ni1 O5 90.12(9) . 2_676
N1 Ni1 O5 88.75(8) . 2_676
O6 Ni1 N2 90.01(9) . .
N1 Ni1 N2 95.76(9) . .
O5 Ni1 N2 175.46(8) 2_676 .
O6 Ni1 O1 106.40(8) . 1_455
N1 Ni1 O1 157.46(8) . 1_455
O5 Ni1 O1 84.19(8) 2_676 1_455
N2 Ni1 O1 91.42(8) . 1_455
O6 Ni1 O2 165.90(7) . 1_455
N1 Ni1 O2 96.54(8) . 1_455
O5 Ni1 O2 82.02(8) 2_676 1_455
N2 Ni1 O2 96.91(8) . 1_455
O1 Ni1 O2 61.33(7) 1_455 1_455
O6 Ni1 C1 135.82(9) . 1_455
N1 Ni1 C1 126.35(9) . 1_455
O5 Ni1 C1 77.34(9) 2_676 1_455
N2 Ni1 C1 99.46(9) . 1_455
O1 Ni1 C1 31.13(8) 1_455 1_455
O2 Ni1 C1 30.83(8) 1_455 1_455
C14 N2 C18 115.6(2) . .
C14 N2 Ni1 120.6(2) . .
C18 N2 Ni1 123.77(19) . .
C5 O3 C7 118.3(2) . .
C3 N1 C4 117.8(2) . .
C3 N1 Ni1 125.24(18) . .
C4 N1 Ni1 116.87(17) . .
C14 C15 C16 120.6(3) . .
C14 C15 H15 119.7 . .
C16 C15 H15 119.7 . .
N1 C3 C2 122.9(2) . .
N1 C3 H3 118.5 . .
C2 C3 H3 118.5 . .
N1 C4 C5 122.1(2) . .
N1 C4 H4 118.9 . .
C5 C4 H4 118.9 . .
C8 C7 C13 121.1(3) . .
C8 C7 O3 116.8(3) . .
C13 C7 O3 122.0(3) . .
N2 C18 C17 123.6(3) . .
N2 C18 H18 118.2 . .
C17 C18 H18 118.2 . .
C4 C5 O3 120.9(2) . .
C4 C5 C6 120.0(2) . .
O3 C5 C6 118.8(2) . .
C15 C16 C17 115.2(3) . .
C15 C16 C16 121.5(3) . 2_757
C17 C16 C16 123.3(3) . 2_757
N2 C14 C15 124.0(3) . .
N2 C14 H14 118.0 . .
C15 C14 H14 118.0 . .
C10 C9 C8 119.9(3) . .
C10 C9 H9 120.1 . .
C8 C9 H9 120.1 . .
C12 C10 C9 119.4(3) . .
C12 C10 C11 120.4(3) . .
C9 C10 C11 120.1(3) . .
C7 C8 C9 119.9(3) . .
C7 C8 H8 120.0 . .
C9 C8 H8 120.0 . .
C10 C12 C13 121.2(3) . .
C10 C12 H12 119.4 . .
C13 C12 H12 119.4 . .
C18 C17 C16 120.9(3) . .
C18 C17 H17 119.5 . .
C16 C17 H17 119.5 . .
C7 C13 C12 118.5(3) . .
C7 C13 H13 120.8 . .
C12 C13 H13 120.8 . .
O4 C11 O5 125.6(3) . .
O4 C11 C10 117.4(3) . .
O5 C11 C10 116.9(3) . .
C3 C2 C6 119.0(2) . .
C3 C2 C1 120.0(2) . .
C6 C2 C1 120.8(2) . .
C5 C6 C2 117.9(2) . .
C5 C6 H6 121.1 . .
C2 C6 H6 121.1 . .
O2 C1 O1 121.4(2) . .
O2 C1 C2 119.8(2) . .
O1 C1 C2 118.8(2) . .
O2 C1 Ni1 61.70(14) . 1_655
O1 C1 Ni1 61.56(13) . 1_655
C2 C1 Ni1 163.01(19) . 1_655
C1 O2 Ni1 87.47(16) . 1_655
C1 O1 Ni1 87.31(15) . 1_655
C11 O5 Ni1 129.1(2) . 2_676
Ni1 O6 H2W 100(2) . .
Ni1 O6 H1W 110(2) . .
H2W O6 H1W 106(3) . .

loop_
_geom_bond_atom_site_label_1
_geom_bond_atom_site_label_2
_geom_bond_distance
_geom_bond_site_symmetry_2
Ni1 O6 2.039(2) .
Ni1 N1 2.050(2) .
Ni1 O5 2.0619(19) 2_676
Ni1 N2 2.104(2) .
Ni1 O1 2.1502(18) 1_455
Ni1 O2 2.1529(19) 1_455
Ni1 C1 2.443(3) 1_455
N2 C14 1.336(3) .
N2 C18 1.336(4) .
O3 C5 1.378(3) .
O3 C7 1.396(3) .
N1 C3 1.338(3) .
N1 C4 1.344(3) .
C15 C14 1.369(4) .
C15 C16 1.382(4) .
C15 H15 0.9300 .
C3 C2 1.384(4) .
C3 H3 0.9300 .
C4 C5 1.377(4) .
C4 H4 0.9300 .
C7 C8 1.364(4) .
C7 C13 1.378(4) .
C18 C17 1.367(4) .
C18 H18 0.9300 .
C5 C6 1.381(3) .
C16 C17 1.387(4) .
C16 C16 1.484(5) 2_757
C14 H14 0.9300 .
C9 C10 1.380(4) .
C9 C8 1.387(4) .
C9 H9 0.9300 .
C10 C12 1.371(4) .
C10 C11 1.509(4) .
C8 H8 0.9300 .
C12 C13 1.387(4) .
C12 H12 0.9300 .
C17 H17 0.9300 .
C13 H13 0.9300 .
O4 C11 1.252(4) .
C11 O5 1.255(4) .
C2 C6 1.384(4) .
C2 C1 1.500(3) .
C6 H6 0.9300 .
C1 O2 1.253(3) .
C1 O1 1.264(3) .
C1 Ni1 2.443(3) 1_655
O2 Ni1 2.1528(19) 1_655
O1 Ni1 2.1502(18) 1_655
O5 Ni1 2.0620(19) 2_676
O6 H2W 0.91(4) .
O6 H1W 0.80(3) .

loop_
_geom_hbond_atom_site_label_D
_geom_hbond_atom_site_label_H
_geom_hbond_atom_site_label_A
_geom_hbond_distance_DH
_geom_hbond_distance_HA
_geom_hbond_distance_DA
_geom_hbond_angle_DHA
_geom_hbond_site_symmetry_A
O6 H1W O1 0.80(3) 1.89(3) 2.689(3) 176(3) 2_767
O6 H2W O4 0.91(4) 1.66(4) 2.552(3) 166(3) 2_676

loop_
_geom_torsion_atom_site_label_1
_geom_torsion_atom_site_label_2
_geom_torsion_atom_site_label_3
_geom_torsion_atom_site_label_4
_geom_torsion
_geom_torsion_site_symmetry_1
_geom_torsion_site_symmetry_4
C4 N1 C3 C2 -3.4(4) . .
Ni1 N1 C3 C2 173.9(2) . .
C3 N1 C4 C5 2.3(4) . .
Ni1 N1 C4 C5 -175.2(2) . .
C5 O3 C7 C8 -144.7(3) . .
C5 O3 C7 C13 39.6(4) . .
C14 N2 C18 C17 -0.6(5) . .
Ni1 N2 C18 C17 177.7(2) . .
N1 C4 C5 O3 175.9(3) . .
N1 C4 C5 C6 1.1(4) . .
C7 O3 C5 C4 48.5(4) . .
C7 O3 C5 C6 -136.7(3) . .
C14 C15 C16 C17 -1.9(5) . .
C14 C15 C16 C16 177.3(3) . 2_757
C18 N2 C14 C15 1.0(4) . .
Ni1 N2 C14 C15 -177.3(2) . .
C16 C15 C14 N2 0.3(5) . .
C8 C9 C10 C12 0.1(5) . .
C8 C9 C10 C11 177.8(3) . .
C13 C7 C8 C9 1.3(5) . .
O3 C7 C8 C9 -174.5(3) . .
C10 C9 C8 C7 -1.1(5) . .
C9 C10 C12 C13 0.7(5) . .
C11 C10 C12 C13 -177.0(3) . .
N2 C18 C17 C16 -1.1(5) . .
C15 C16 C17 C18 2.3(5) . .
C16 C16 C17 C18 -176.9(3) 2_757 .
C8 C7 C13 C12 -0.4(5) . .
O3 C7 C13 C12 175.1(3) . .
C10 C12 C13 C7 -0.6(5) . .
C12 C10 C11 O4 -177.4(3) . .
C9 C10 C11 O4 5.0(4) . .
C12 C10 C11 O5 3.9(5) . .
C9 C10 C11 O5 -173.7(3) . .
N1 C3 C2 C6 1.1(4) . .
N1 C3 C2 C1 178.2(2) . .
C4 C5 C6 C2 -3.4(4) . .
O3 C5 C6 C2 -178.3(3) . .
C3 C2 C6 C5 2.4(4) . .
C1 C2 C6 C5 -174.7(2) . .
C3 C2 C1 O2 167.0(3) . .
C6 C2 C1 O2 -15.9(4) . .
C3 C2 C1 O1 -16.3(4) . .
C6 C2 C1 O1 160.8(3) . .
C3 C2 C1 Ni1 -102.7(7) . 1_655
C6 C2 C1 Ni1 74.3(8) . 1_655
O1 C1 O2 Ni1 -16.0(3) . 1_655
C2 C1 O2 Ni1 160.6(2) . 1_655
O2 C1 O1 Ni1 16.0(3) . 1_655
C2 C1 O1 Ni1 -160.6(2) . 1_655
O4 C11 O5 Ni1 -11.8(5) . 2_676
C10 C11 O5 Ni1 166.73(19) . 2_676
